data_4078338
loop_
_publ_author_name
'Duchateau, Robbert'
'Lancaster, Simon J.'
'Thornton-Pett, Mark'
'Bochmann, Manfred'

_publ_section_title
;
 Synthesis of Cyclopentadienyl-, Indenyl-, and
 Fluorenylbis(pentafluorophenyl)boranes as Ligands in Titanium and
 Zirconium Half-Sandwich Complexes. The Crystal Structures of
 C13H9B(C6F5)2&#x00B7;t-BuNH2, C13H8SiMe3B(C6F5)2, and
 {\h5-C5H4B(C6F5)2}TiCl3
;
_journal_issue 23
_journal_name_full Organometallics
_journal_page_first 4995
_journal_paper_doi 10.1021/om970433j
_journal_volume 16
_journal_year 1997
_chemical_formula_sum 'C31.5 H21 B F10 Si'
_chemical_formula_weight 628.38
_chemical_name_systematic
;
   ?
;
_space_group_IT_number 2
_symmetry_cell_setting triclinic
_symmetry_space_group_name_Hall '-P 1'
_symmetry_space_group_name_H-M 'P -1'
_atom_sites_solution_hydrogens geom
_atom_sites_solution_primary direct
_atom_sites_solution_secondary difmap
_audit_creation_date 96-10-03
_audit_creation_method 'STADI4, X-RED'
_cell_angle_alpha 96.057(10)
_cell_angle_beta 98.008(10)
_cell_angle_gamma 98.856(9)
_cell_formula_units_Z 2
_cell_length_a 7.8748(8)
_cell_length_b 8.6936(9)
_cell_length_c 20.896(2)
_cell_measurement_reflns_used 73
_cell_measurement_temperature 160(2)
_cell_measurement_theta_max 39.1
_cell_measurement_theta_min 30.2
_cell_volume 1387.9(2)
_computing_cell_refinement 'STADI4 (STOE, 1996)'
_computing_data_collection 'STADI4 (STOE, 1996)'
_computing_data_reduction 'X-RED  (STOE, 1996)'
_computing_molecular_graphics 'ORTEX (McArdle, 1995)'
_computing_publication_material 'local program'
_computing_structure_refinement 'SHELXL-93 (Sheldrick, 1993)'
_computing_structure_solution 'SHELXS-86 (Sheldrick, 1990)'
_diffrn_ambient_temperature 160(2)
_diffrn_measurement_device 'STOE STADI4 4-circle-diffractometer'
_diffrn_measurement_method
;
   Scan width (omega) = 1.55 - 1.80, scan ratio 2theta:omega = 1.00
   I(Net) and sigma(I) calculated according to Blessing (1987)
;
_diffrn_radiation_collimation '0.8 mm'
_diffrn_radiation_detector 'NaI(Tl) scintillation counter'
_diffrn_radiation_monochromator 'planar graphite'
_diffrn_radiation_polarisn_norm 90
_diffrn_radiation_source 'fine-focus sealed tube'
_diffrn_radiation_type CuK\a
_diffrn_radiation_wavelength 1.54184
_diffrn_reflns_av_R_equivalents 0.0000
_diffrn_reflns_av_sigmaI/netI 0.0101
_diffrn_reflns_limit_h_max 9
_diffrn_reflns_limit_h_min -9
_diffrn_reflns_limit_k_max 9
_diffrn_reflns_limit_k_min -9
_diffrn_reflns_limit_l_max 24
_diffrn_reflns_limit_l_min 0
_diffrn_reflns_number 4402
_diffrn_reflns_theta_max 64.50
_diffrn_reflns_theta_min 2.15
_diffrn_standards_decay_% 9.5
_diffrn_standards_interval_time 60
_diffrn_standards_number 3
_exptl_absorpt_coefficient_mu 1.562
_exptl_absorpt_correction_T_max 0.5814
_exptl_absorpt_correction_T_min 0.4858
_exptl_absorpt_correction_type empirical
_exptl_absorpt_process_details
;
    Psi Scan Reflections used    Mu * R = 0.40  

    H   K   L   2Theta   Chi   Imin/Imax
    0  -1   1    10.7    87.1    0.892
    0   1  -1    10.7   -87.1    0.883
    0  -2   3    23.1    82.0    0.863
    0   2  -3    23.1   -82.0    0.851
    0  -3   3    32.5    87.1    0.906
    0   3  -3    32.5   -87.1    0.922
    0   4  -4    43.9   -87.1    0.887
    0  -4   4    43.9    87.1    0.828
   -1   6  -6    68.0   -81.3    0.954
    1  -6   6    68.0    81.3    0.788
;
_exptl_crystal_colour colourless
_exptl_crystal_density_diffrn 1.504
_exptl_crystal_description prism
_exptl_crystal_F_000 638
_exptl_crystal_size_max 0.550
_exptl_crystal_size_mid 0.500
_exptl_crystal_size_min 0.400
_refine_diff_density_max 0.575
_refine_diff_density_min -0.550
_refine_diff_density_rms 0.061
_refine_ls_extinction_method none
_refine_ls_goodness_of_fit_all 1.095
_refine_ls_goodness_of_fit_obs 1.113
_refine_ls_matrix_type full
_refine_ls_number_parameters 409
_refine_ls_number_reflns 4395
_refine_ls_number_restraints 73
_refine_ls_restrained_S_all 1.129
_refine_ls_restrained_S_obs 1.143
_refine_ls_R_factor_all 0.0600
_refine_ls_R_factor_obs 0.0578
_refine_ls_shift/esd_max 0.004
_refine_ls_shift/esd_mean 0.000
_refine_ls_structure_factor_coef Fsqd
_refine_ls_weighting_details 'w=1/[\s^2^(Fo^2^)+(0.0515P)^2^+2.6793P] where P=(Fo^2^+2Fc^2^)/3'
_refine_ls_weighting_scheme calc
_refine_ls_wR_factor_all 0.1448
_refine_ls_wR_factor_obs 0.1425
_reflns_number_observed 4186
_reflns_number_total 4402
_reflns_observed_criterion >2sigma(I)
_cod_duplicate_entry 4078337
_cod_data_source_file om4995.cif
_cod_data_source_block MB11
_cod_depositor_comments
;
The following automatic conversions were performed:

'_refine_ls_weighting_scheme' value 'calc
w=1/[\s^2^(Fo^2^)+(0.0515P)^2^+2.6793P] where P=(Fo^2^+2Fc^2^)/3' was
changed to 'calc'. New tag '_refine_ls_weighting_details' was
created. The value of the new tag was set to
'w=1/[\s^2^(Fo^2^)+(0.0515P)^2^+2.6793P] where P=(Fo^2^+2Fc^2^)/3'.

Automatic conversion script
Id: cif_fix_values 3143 2015-03-26 13:38:13Z robertas 
;
_cod_original_formula_sum 'C31.50 H21 B F10 Si'
_cod_database_code 4078338
_audit_contact_author 'J. Richter'

loop_
_symmetry_equiv_pos_as_xyz
'x, y, z'
'-x, -y, -z'

loop_
_atom_site_aniso_label
_atom_site_aniso_U_11
_atom_site_aniso_U_22
_atom_site_aniso_U_33
_atom_site_aniso_U_23
_atom_site_aniso_U_13
_atom_site_aniso_U_12
C1A 0.035(2) 0.065(3) 0.049(2) -0.015(2) -0.007(2) 0.020(2)
C1B 0.031(2) 0.087(3) 0.056(2) 0.011(2) 0.016(2) 0.020(2)
C1C 0.036(2) 0.030(2) 0.097(3) 0.000(2) -0.001(2) 0.010(2)
Si1 0.0222(4) 0.0313(5) 0.0333(5) -0.0072(3) 0.0033(3) 0.0052(3)
C1 0.0210(14) 0.029(2) 0.028(2) -0.0076(12) 0.0036(12) 0.0011(12)
C2 0.0202(14) 0.032(2) 0.032(2) -0.0105(13) 0.0012(12) 0.0050(12)
C3 0.028(2) 0.038(2) 0.032(2) -0.0090(14) 0.0042(13) 0.0049(14)
C4 0.041(2) 0.046(2) 0.031(2) -0.0148(15) 0.0005(14) 0.010(2)
C5 0.035(2) 0.042(2) 0.047(2) -0.019(2) -0.006(2) 0.002(2)
C6 0.024(2) 0.035(2) 0.052(2) -0.009(2) 0.0001(14) -0.0003(14)
C7 0.0221(14) 0.029(2) 0.039(2) -0.0066(13) 0.0013(12) 0.0057(12)
C8 0.0191(14) 0.029(2) 0.042(2) -0.0034(14) 0.0058(13) 0.0069(12)
C9 0.025(2) 0.038(2) 0.053(2) 0.001(2) 0.0107(14) 0.0072(14)
C10 0.037(2) 0.048(2) 0.049(2) 0.012(2) 0.021(2) 0.015(2)
C11 0.043(2) 0.047(2) 0.036(2) 0.001(2) 0.014(2) 0.016(2)
C12 0.032(2) 0.036(2) 0.032(2) -0.0054(14) 0.0062(13) 0.0092(14)
C13 0.0212(14) 0.031(2) 0.033(2) -0.0041(13) 0.0029(12) 0.0073(12)
B1 0.0126(14) 0.034(2) 0.036(2) -0.010(2) 0.0011(13) 0.0026(13)
C21 0.033(2) 0.027(2) 0.031(2) -0.0075(13) 0.0060(13) 0.0055(13)
C22 0.040(2) 0.037(2) 0.036(2) -0.0116(15) 0.0048(14) -0.0026(15)
C23 0.060(2) 0.041(2) 0.037(2) -0.004(2) 0.015(2) -0.010(2)
C24 0.074(3) 0.039(2) 0.031(2) -0.004(2) 0.007(2) 0.006(2)
C25 0.051(2) 0.041(2) 0.035(2) -0.007(2) -0.004(2) 0.014(2)
C26 0.034(2) 0.039(2) 0.038(2) -0.0052(15) 0.0058(14) 0.0076(15)
F22 0.0358(11) 0.0605(14) 0.0464(12) -0.0022(10) 0.0022(9) -0.0148(10)
F23 0.079(2) 0.081(2) 0.0524(14) 0.0096(13) 0.0174(13) -0.0303(14)
F24 0.109(2) 0.059(2) 0.0351(12) 0.0072(11) 0.0053(12) 0.0031(14)
F25 0.0633(15) 0.068(2) 0.0501(13) 0.0015(11) -0.0173(11) 0.0169(12)
F26 0.0262(10) 0.0725(15) 0.0511(12) 0.0068(11) 0.0025(9) 0.0052(10)
C31 0.026(2) 0.028(2) 0.031(2) -0.0067(13) 0.0001(12) 0.0020(13)
C32 0.030(2) 0.032(2) 0.035(2) -0.0050(14) 0.0009(13) -0.0015(13)
C33 0.045(2) 0.032(2) 0.036(2) -0.0102(15) -0.010(2) -0.0037(15)
C34 0.060(2) 0.036(2) 0.029(2) -0.0130(14) -0.001(2) 0.016(2)
C35 0.039(2) 0.042(2) 0.037(2) -0.0048(15) 0.0060(15) 0.016(2)
C36 0.028(2) 0.033(2) 0.035(2) -0.0084(14) -0.0001(13) 0.0061(13)
F32 0.0290(10) 0.0578(13) 0.0469(12) -0.0086(10) 0.0024(8) -0.0078(9)
F33 0.0586(14) 0.0528(14) 0.0481(13) -0.0207(10) -0.0136(10) -0.0125(11)
F34 0.086(2) 0.0563(14) 0.0365(11) -0.0241(10) -0.0020(11) 0.0253(12)
F35 0.0497(12) 0.0658(15) 0.0533(13) -0.0113(11) 0.0182(10) 0.0237(11)
F36 0.0243(9) 0.0534(12) 0.0521(12) -0.0201(10) 0.0014(8) 0.0018(8)
C1S 0.038(4) 0.062(5) 0.034(4) 0.001(4) 0.011(3) 0.009(4)
C2S 0.076(3) 0.070(3) 0.054(3) 0.001(2) 0.019(2) -0.010(3)
C3S 0.047(5) 0.102(6) 0.046(5) -0.013(5) 0.015(4) -0.016(5)
C4S 0.091(4) 0.124(5) 0.058(3) 0.014(3) 0.003(3) -0.013(4)
C5S 0.079(7) 0.082(6) 0.065(6) 0.018(6) 0.032(5) 0.049(6)

loop_
_atom_site_label
_atom_site_type_symbol
_atom_site_fract_x
_atom_site_fract_y
_atom_site_fract_z
_atom_site_U_iso_or_equiv
_atom_site_thermal_displace_type
_atom_site_occupancy
_atom_site_calc_flag
_atom_site_refinement_flags
C1A C 0.1884(5) 0.0919(5) 0.8712(2) 0.0511(10) Uani 1 d .
H1A1 H 0.1271(20) 0.0480(26) 0.9046(2) 0.077 Uiso 1 calc R
H1A2 H 0.1980(32) 0.2064(6) 0.8770(6) 0.077 Uiso 1 calc R
H1A3 H 0.3051(14) 0.0642(29) 0.8752(5) 0.077 Uiso 1 calc R
C1B C 0.1966(5) 0.0706(6) 0.7265(2) 0.0557(11) Uani 1 d .
H1B1 H 0.1295(16) 0.0324(31) 0.6831(2) 0.084 Uiso 1 calc R
H1B2 H 0.3039(19) 0.0259(30) 0.7315(10) 0.084 Uiso 1 calc R
H1B3 H 0.2260(34) 0.1854(6) 0.7316(9) 0.084 Uiso 1 calc R
C1C C 0.0202(5) -0.2068(4) 0.7829(2) 0.0556(11) Uani 1 d .
H1C1 H -0.0593(32) -0.2386(4) 0.8131(11) 0.083 Uiso 1 calc R
H1C2 H 0.1294(7) -0.2460(5) 0.7940(15) 0.083 Uiso 1 calc R
H1C3 H -0.0334(37) -0.2507(4) 0.7383(4) 0.083 Uiso 1 calc R
Si1 Si 0.06564(10) 0.01050(10) 0.78929(4) 0.0298(2) Uani 1 d .
C1 C -0.1679(4) 0.0736(4) 0.77510(14) 0.0271(7) Uani 1 d .
C2 C -0.2627(4) -0.0392(4) 0.71553(15) 0.0293(7) Uani 1 d .
C3 C -0.2372(4) -0.0468(4) 0.6508(2) 0.0339(7) Uani 1 d .
H3 H -0.1514(4) 0.0274(4) 0.6377(2) 0.041 Uiso 1 calc R
C4 C -0.3405(4) -0.1661(4) 0.6056(2) 0.0411(8) Uani 1 d .
H4 H -0.3247(4) -0.1725(4) 0.5612(2) 0.049 Uiso 1 calc R
C5 C -0.4649(4) -0.2745(4) 0.6240(2) 0.0446(9) Uani 1 d .
H5 H -0.5348(4) -0.3535(4) 0.5922(2) 0.053 Uiso 1 calc R
C6 C -0.4893(4) -0.2697(4) 0.6885(2) 0.0395(8) Uani 1 d .
H6 H -0.5740(4) -0.3455(4) 0.7013(2) 0.047 Uiso 1 calc R
C7 C -0.3867(4) -0.1510(4) 0.7344(2) 0.0309(7) Uani 1 d .
C8 C -0.3829(4) -0.1208(4) 0.8046(2) 0.0303(7) Uani 1 d .
C9 C -0.4787(4) -0.2012(4) 0.8454(2) 0.0380(8) Uani 1 d .
H9 H -0.5639(4) -0.2910(4) 0.8280(2) 0.046 Uiso 1 calc R
C10 C -0.4492(4) -0.1492(4) 0.9115(2) 0.0420(8) Uani 1 d .
H10 H -0.5147(4) -0.2030(4) 0.9398(2) 0.050 Uiso 1 calc R
C11 C -0.3232(5) -0.0180(4) 0.9366(2) 0.0407(8) Uani 1 d .
H11 H -0.3041(5) 0.0174(4) 0.9820(2) 0.049 Uiso 1 calc R
C12 C -0.2256(4) 0.0615(4) 0.8967(2) 0.0337(7) Uani 1 d .
H12 H -0.1387(4) 0.1496(4) 0.9146(2) 0.040 Uiso 1 calc R
C13 C -0.2556(4) 0.0113(4) 0.82978(15) 0.0290(7) Uani 1 d .
B1 B -0.1478(4) 0.2518(4) 0.7706(2) 0.0290(8) Uani 1 d D
C21 C -0.1523(4) 0.3238(4) 0.70390(15) 0.0310(7) Uani 1 d D
C22 C -0.0135(4) 0.4134(4) 0.6839(2) 0.0397(8) Uani 1 d D
C23 C -0.0251(5) 0.4780(4) 0.6265(2) 0.0482(9) Uani 1 d D
C24 C -0.1825(6) 0.4573(4) 0.5862(2) 0.0493(10) Uani 1 d D
C25 C -0.3245(5) 0.3707(4) 0.6039(2) 0.0437(9) Uani 1 d D
C26 C -0.3094(4) 0.3078(4) 0.6617(2) 0.0378(8) Uani 1 d D
F22 F 0.1443(3) 0.4383(3) 0.72198(10) 0.0511(6) Uani 1 d .
F23 F 0.1153(4) 0.5615(3) 0.60970(12) 0.0746(8) Uani 1 d .
F24 F -0.1962(4) 0.5173(3) 0.53011(11) 0.0696(7) Uani 1 d .
F25 F -0.4790(3) 0.3495(3) 0.56466(11) 0.0627(7) Uani 1 d .
F26 F -0.4541(2) 0.2293(3) 0.67837(10) 0.0507(6) Uani 1 d .
C31 C -0.1431(4) 0.3742(4) 0.83355(15) 0.0301(7) Uani 1 d D
C32 C 0.0013(4) 0.4725(4) 0.8695(2) 0.0341(7) Uani 1 d D
C33 C -0.0085(5) 0.5735(4) 0.9236(2) 0.0414(8) Uani 1 d D
C34 C -0.1656(5) 0.5788(4) 0.9442(2) 0.0427(9) Uani 1 d D
C35 C -0.3136(4) 0.4849(4) 0.9095(2) 0.0392(8) Uani 1 d D
C36 C -0.2990(4) 0.3879(4) 0.8553(2) 0.0332(7) Uani 1 d D
F32 F 0.1596(2) 0.4692(3) 0.85240(10) 0.0477(5) Uani 1 d D
F33 F 0.1365(3) 0.6671(3) 0.95700(11) 0.0596(6) Uani 1 d D
F34 F -0.1753(3) 0.6737(3) 0.99803(10) 0.0614(7) Uani 1 d D
F35 F -0.4676(3) 0.4874(3) 0.92973(11) 0.0552(6) Uani 1 d D
F36 F -0.4471(2) 0.2992(2) 0.82122(10) 0.0462(5) Uani 1 d D
C1S C -1.0960(8) 0.0214(9) 0.4828(3) 0.044(2) Uani 0.50 d PDU
C2S C -0.9736(6) 0.1375(6) 0.5162(2) 0.0686(13) Uani 1 d DU
H2S H -0.9980(6) 0.2399(6) 0.5117(2) 0.082 Uiso 1 calc R
C3S C -0.8260(9) 0.1353(11) 0.5541(4) 0.069(2) Uani 0.50 d PDU
H3S H -0.7655(9) 0.2290(11) 0.5802(4) 0.083 Uiso 0.50 calc PR
C4S C -0.7543(8) -0.0089(8) 0.5564(3) 0.095(2) Uani 1 d DU
H4S H -0.6418(8) -0.0187(8) 0.5770(3) 0.114 Uiso 0.50 calc PR
C5S C -0.8775(10) -0.1251(12) 0.5241(4) 0.069(3) Uani 0.50 d PDU
H5S H -0.8514(10) -0.2252(12) 0.5320(4) 0.083 Uiso 0.50 calc PR

loop_
_atom_type_symbol
_atom_type_description
_atom_type_scat_dispersion_real
_atom_type_scat_dispersion_imag
_atom_type_scat_source
C C 0.0181 0.0091 'International Tables Vol C Tables 4.2.6.8 and 6.1.1.4'
H H 0.0000 0.0000 'International Tables Vol C Tables 4.2.6.8 and 6.1.1.4'
B B 0.0090 0.0039 'International Tables Vol C Tables 4.2.6.8 and 6.1.1.4'
F F 0.0727 0.0534 'International Tables Vol C Tables 4.2.6.8 and 6.1.1.4'
Si Si 0.2541 0.3302 'International Tables Vol C Tables 4.2.6.8 and 6.1.1.4'

loop_
_geom_angle_atom_site_label_1
_geom_angle_atom_site_label_2
_geom_angle_atom_site_label_3
_geom_angle
_geom_angle_site_symmetry_1
_geom_angle_site_symmetry_3
C1B Si1 C1A 109.3(2) . .
C1B Si1 C1C 109.7(2) . .
C1A Si1 C1C 109.3(2) . .
C1B Si1 C1 111.7(2) . .
C1A Si1 C1 111.92(14) . .
C1C Si1 C1 104.82(15) . .
C13 C1 C2 102.3(2) . .
C13 C1 B1 117.9(2) . .
C2 C1 B1 118.0(3) . .
C13 C1 Si1 103.8(2) . .
C2 C1 Si1 103.0(2) . .
B1 C1 Si1 109.9(2) . .
C3 C2 C7 120.1(3) . .
C3 C2 C1 130.1(3) . .
C7 C2 C1 109.7(3) . .
C2 C3 C4 118.5(3) . .
C5 C4 C3 121.3(3) . .
C4 C5 C6 120.7(3) . .
C5 C6 C7 118.6(3) . .
C2 C7 C6 120.7(3) . .
C2 C7 C8 109.4(3) . .
C6 C7 C8 129.9(3) . .
C9 C8 C13 120.9(3) . .
C9 C8 C7 130.4(3) . .
C13 C8 C7 108.7(3) . .
C10 C9 C8 119.4(3) . .
C9 C10 C11 119.8(3) . .
C12 C11 C10 121.3(3) . .
C11 C12 C13 119.4(3) . .
C12 C13 C8 119.2(3) . .
C12 C13 C1 130.9(3) . .
C8 C13 C1 109.9(3) . .
C1 B1 C21 123.4(3) . .
C1 B1 C31 120.8(3) . .
C21 B1 C31 115.4(3) . .
C22 C21 C26 114.3(3) . .
C22 C21 B1 125.8(3) . .
C26 C21 B1 119.7(3) . .
F22 C22 C23 117.3(3) . .
F22 C22 C21 118.9(3) . .
C23 C22 C21 123.8(3) . .
F23 C23 C24 119.6(3) . .
F23 C23 C22 120.6(4) . .
C24 C23 C22 119.7(3) . .
F24 C24 C25 120.4(4) . .
F24 C24 C23 120.7(4) . .
C25 C24 C23 118.9(3) . .
F25 C25 C24 119.3(3) . .
F25 C25 C26 120.5(3) . .
C24 C25 C26 120.2(3) . .
F26 C26 C25 118.0(3) . .
F26 C26 C21 118.9(3) . .
C25 C26 C21 123.1(3) . .
C32 C31 C36 114.9(3) . .
C32 C31 B1 127.1(3) . .
C36 C31 B1 118.0(3) . .
F32 C32 C33 117.6(3) . .
F32 C32 C31 119.9(3) . .
C33 C32 C31 122.6(3) . .
F33 C33 C34 119.7(3) . .
F33 C33 C32 120.2(3) . .
C34 C33 C32 120.0(3) . .
F34 C34 C33 120.3(3) . .
F34 C34 C35 120.1(3) . .
C33 C34 C35 119.6(3) . .
F35 C35 C36 121.2(3) . .
F35 C35 C34 120.1(3) . .
C36 C35 C34 118.6(3) . .
F36 C36 C35 117.5(3) . .
F36 C36 C31 118.3(3) . .
C35 C36 C31 124.2(3) . .
C4S C1S C2S 137.1(8) 2_356 .
C4S C1S C2S 113.0(6) 2_356 2_356
C2S C1S C2S 109.2(5) . 2_356
C3S C2S C1S 131.6(7) . .
C2S C3S C4S 120.8(7) . .
C5S C4S C3S 106.8(7) . .
C2S C5S C4S 136.8(9) 2_356 .

loop_
_geom_bond_atom_site_label_1
_geom_bond_atom_site_label_2
_geom_bond_distance
_geom_bond_site_symmetry_2
C1A Si1 1.853(4) .
C1B Si1 1.848(4) .
C1C Si1 1.855(4) .
Si1 C1 1.991(3) .
C1 C13 1.520(4) .
C1 C2 1.526(4) .
C1 B1 1.547(5) .
C2 C3 1.391(4) .
C2 C7 1.395(5) .
C3 C4 1.396(4) .
C4 C5 1.376(5) .
C5 C6 1.385(5) .
C6 C7 1.398(4) .
C7 C8 1.460(5) .
C8 C9 1.387(5) .
C8 C13 1.405(4) .
C9 C10 1.384(5) .
C10 C11 1.393(5) .
C11 C12 1.378(5) .
C12 C13 1.396(4) .
B1 C21 1.586(5) .
B1 C31 1.594(4) .
C21 C22 1.381(5) .
C21 C26 1.395(4) .
C22 F22 1.353(4) .
C22 C23 1.374(5) .
C23 F23 1.338(4) .
C23 C24 1.373(6) .
C24 F24 1.330(4) .
C24 C25 1.367(5) .
C25 F25 1.345(4) .
C25 C26 1.374(5) .
C26 F26 1.344(4) .
C31 C32 1.384(4) .
C31 C36 1.385(4) .
C32 F32 1.347(4) .
C32 C33 1.377(5) .
C33 F33 1.351(4) .
C33 C34 1.370(5) .
C34 F34 1.342(4) .
C34 C35 1.377(5) .
C35 F35 1.341(4) .
C35 C36 1.368(4) .
C36 F36 1.356(3) .
C1S C4S 1.321(7) 2_356
C1S C2S 1.342(7) .
C1S C2S 1.564(10) 2_356
C2S C3S 1.316(7) .
C3S C4S 1.455(8) .
C4S C5S 1.337(8) .
C5S C2S 1.327(7) 2_356
